data_1556397
loop_
_publ_author_name
'Xia, Yu-Xiang'
'Xie, Tao'
'Han, Ying'
'Chen, Chuan-Feng'

_publ_section_title
;
 Triptycene-derived calix[6]arene analogues: synthesis, structure and
 complexation with paraquat derivatives
;
_journal_issue 2
_journal_name_full 'Organic Chemistry Frontiers'
_journal_page_first 140
_journal_paper_doi 10.1039/c3qo00055a
_journal_volume 1
_journal_year 2014
_chemical_formula_moiety 'C66 H60 O10'
_chemical_formula_sum 'C66 H60 O10'
_chemical_formula_weight 1013.14
_space_group_IT_number 2
_space_group_name_Hall '-P 1'
_space_group_name_H-M_alt 'P -1'
_symmetry_cell_setting triclinic
_symmetry_space_group_name_H-M 'P -1'
_atom_sites_solution_hydrogens geom
_atom_sites_solution_primary direct
_atom_sites_solution_secondary difmap
_audit_creation_method SHELXL-97
_cell_angle_alpha 72.18(3)
_cell_angle_beta 70.44(3)
_cell_angle_gamma 70.84(3)
_cell_formula_units_Z 1
_cell_length_a 11.429(2)
_cell_length_b 11.955(2)
_cell_length_c 12.714(3)
_cell_measurement_reflns_used 5176
_cell_measurement_temperature 173(2)
_cell_measurement_theta_max 27.4825
_cell_measurement_theta_min 1.7426
_cell_volume 1508.2(6)
_computing_cell_refinement 'CrystalClear (Rigaku Inc., 2008)'
_computing_data_collection 'CrystalClear (Rigaku Inc., 2008)'
_computing_data_reduction 'CrystalClear (Rigaku Inc., 2008)'
_computing_molecular_graphics
;
Mercury: visualization and analysis of crystal structures, C. F. Macrae,
P. R. Edgington, P. McCabe, E. Pidcock, G. P. Shields, R. Taylor,
M. Towler and J. van de Streek, J. Appl. Cryst., 39, 453-457, 2006.
;
_computing_publication_material 'SHELX-97 (Sheldrick, 2008)'
_computing_structure_refinement 'SHELX-97 (Sheldrick, 2008)'
_computing_structure_solution 'SHELX-97 (Sheldrick, 2008)'
_diffrn_ambient_temperature 173(2)
_diffrn_detector_area_resol_mean 28.5714
_diffrn_measured_fraction_theta_full 0.995
_diffrn_measured_fraction_theta_max 0.995
_diffrn_measurement_device_type 'MM007HF + CCD (Saturn724+)'
_diffrn_measurement_method '\w scans at fixed \c = 45\%'
_diffrn_radiation_monochromator Confocal
_diffrn_radiation_source 'Rotating Anode'
_diffrn_radiation_type MoK\a
_diffrn_radiation_wavelength 0.71073
_diffrn_reflns_av_R_equivalents 0.0486
_diffrn_reflns_av_sigmaI/netI 0.0519
_diffrn_reflns_limit_h_max 14
_diffrn_reflns_limit_h_min -14
_diffrn_reflns_limit_k_max 15
_diffrn_reflns_limit_k_min -15
_diffrn_reflns_limit_l_max 16
_diffrn_reflns_limit_l_min -16
_diffrn_reflns_number 19654
_diffrn_reflns_theta_full 27.48
_diffrn_reflns_theta_max 27.48
_diffrn_reflns_theta_min 1.74
_exptl_absorpt_coefficient_mu 0.074
_exptl_absorpt_correction_T_max 1.0000
_exptl_absorpt_correction_T_min 0.7584
_exptl_absorpt_correction_type multi-scan
_exptl_absorpt_process_details 'CrystalClear (Rigaku Inc., 2008)'
_exptl_crystal_colour Colorless
_exptl_crystal_density_diffrn 1.115
_exptl_crystal_density_method 'not measured'
_exptl_crystal_description plate
_exptl_crystal_F_000 536
_exptl_crystal_size_max 0.32
_exptl_crystal_size_mid 0.31
_exptl_crystal_size_min 0.08
_platon_squeeze_details
;
;
_refine_diff_density_max 0.687
_refine_diff_density_min -0.465
_refine_diff_density_rms 0.118
_refine_ls_extinction_method none
_refine_ls_goodness_of_fit_ref 1.099
_refine_ls_hydrogen_treatment constr
_refine_ls_matrix_type full
_refine_ls_number_parameters 348
_refine_ls_number_reflns 6896
_refine_ls_number_restraints 0
_refine_ls_restrained_S_all 1.099
_refine_ls_R_factor_all 0.1111
_refine_ls_R_factor_gt 0.0974
_refine_ls_shift/su_max 0.008
_refine_ls_shift/su_mean 0.001
_refine_ls_structure_factor_coef Fsqd
_refine_ls_weighting_details 'calc w=1/[\s^2^(Fo^2^)+(0.1531P)^2^+1.7889P] where P=(Fo^2^+2Fc^2^)/3'
_refine_ls_weighting_scheme calc
_refine_ls_wR_factor_gt 0.2766
_refine_ls_wR_factor_ref 0.2907
_reflns_number_gt 5476
_reflns_number_total 6896
_reflns_threshold_expression >2sigma(I)
_cod_data_source_file c3qo00055a.txt
_cod_data_source_block a2
_cod_original_cell_volume 1508.3(5)
_cod_original_sg_symbol_H-M P-1
_cod_database_code 1556397

loop_
_symmetry_equiv_pos_as_xyz
'x, y, z'
'-x, -y, -z'

loop_
_atom_site_label
_atom_site_type_symbol
_atom_site_fract_x
_atom_site_fract_y
_atom_site_fract_z
_atom_site_U_iso_or_equiv
_atom_site_adp_type
_atom_site_occupancy
_atom_site_symmetry_multiplicity
_atom_site_calc_flag
_atom_site_refinement_flags
O1 O 0.7083(3) 0.6068(2) 0.5443(2) 0.0442(6) Uani 1 1 d .
O2 O 0.6277(2) 0.4936(2) 0.7707(2) 0.0359(5) Uani 1 1 d .
O3 O 0.7783(2) 0.45364(19) 0.92152(18) 0.0306(5) Uani 1 1 d .
O4 O 1.00401(19) 0.84711(18) 0.23832(17) 0.0261(4) Uani 1 1 d .
O5 O 1.0453(2) 1.2309(2) 0.08077(18) 0.0302(5) Uani 1 1 d .
C1 C 0.6888(4) 0.5029(4) 0.5273(4) 0.0515(10) Uani 1 1 d .
H1C H 0.7720 0.4466 0.5036 0.077 Uiso 1 1 calc R
H1A H 0.6431 0.5278 0.4677 0.077 Uiso 1 1 calc R
H1B H 0.6378 0.4626 0.5989 0.077 Uiso 1 1 calc R
C2 C 0.6380(4) 0.3664(4) 0.8210(4) 0.0484(9) Uani 1 1 d .
H2C H 0.6451 0.3488 0.8994 0.073 Uiso 1 1 calc R
H2B H 0.7145 0.3184 0.7757 0.073 Uiso 1 1 calc R
H2A H 0.5616 0.3455 0.8220 0.073 Uiso 1 1 calc R
C3 C 0.6709(4) 0.5234(4) 0.9925(3) 0.0415(8) Uani 1 1 d .
H3A H 0.5984 0.5538 0.9579 0.062 Uiso 1 1 calc R
H3C H 0.6946 0.5921 0.9993 0.062 Uiso 1 1 calc R
H3B H 0.6465 0.4720 1.0686 0.062 Uiso 1 1 calc R
C4 C 0.7805(3) 0.5859(3) 0.6187(3) 0.0318(7) Uani 1 1 d .
C5 C 0.7416(3) 0.5275(3) 0.7336(3) 0.0319(7) Uani 1 1 d .
C6 C 0.8125(3) 0.5154(2) 0.8088(2) 0.0264(6) Uani 1 1 d .
C7 C 0.9208(3) 0.5599(2) 0.7721(2) 0.0261(6) Uani 1 1 d .
C8 C 0.9939(3) 0.5440(3) 0.8580(2) 0.0287(6) Uani 1 1 d .
H8B H 0.9313 0.5694 0.9274 0.034 Uiso 1 1 calc R
H8A H 1.0347 0.4565 0.8807 0.034 Uiso 1 1 calc R
C9 C 0.9568(3) 0.6175(3) 0.6568(2) 0.0266(6) Uani 1 1 d .
H9 H 1.0302 0.6493 0.6306 0.032 Uiso 1 1 calc R
C10 C 0.8897(3) 0.6301(3) 0.5797(2) 0.0270(6) Uani 1 1 d .
C11 C 0.9335(3) 0.6923(3) 0.4556(2) 0.0292(6) Uani 1 1 d .
H11A H 0.9326 0.6424 0.4066 0.035 Uiso 1 1 calc R
H11B H 1.0232 0.6960 0.4397 0.035 Uiso 1 1 calc R
C12 C 0.8520(3) 0.8203(3) 0.4226(2) 0.0245(6) Uani 1 1 d .
C13 C 0.7402(3) 0.8718(3) 0.4974(2) 0.0295(6) Uani 1 1 d .
H13 H 0.7156 0.8266 0.5734 0.035 Uiso 1 1 calc R
C14 C 0.6636(3) 0.9866(3) 0.4650(3) 0.0288(6) Uani 1 1 d .
H14 H 0.5876 1.0186 0.5180 0.035 Uiso 1 1 calc R
C15 C 0.6985(3) 1.0536(3) 0.3555(2) 0.0245(6) Uani 1 1 d .
C16 C 0.8141(3) 1.0084(2) 0.2802(2) 0.0221(5) Uani 1 1 d .
C17 C 0.8896(3) 0.8920(2) 0.3132(2) 0.0220(5) Uani 1 1 d .
C18 C 0.9875(3) 0.7900(3) 0.1617(3) 0.0346(7) Uani 1 1 d .
H18C H 1.0710 0.7614 0.1102 0.052 Uiso 1 1 calc R
H18B H 0.9297 0.8487 0.1167 0.052 Uiso 1 1 calc R
H18A H 0.9508 0.7209 0.2060 0.052 Uiso 1 1 calc R
C19 C 0.6238(3) 1.1771(3) 0.3021(3) 0.0287(6) Uani 1 1 d .
H19 H 0.5400 1.2085 0.3552 0.034 Uiso 1 1 calc R
C20 C 0.6088(3) 1.1597(3) 0.1938(2) 0.0250(6) Uani 1 1 d .
C21 C 0.4949(3) 1.1774(3) 0.1686(3) 0.0336(7) Uani 1 1 d .
H21 H 0.4153 1.2087 0.2181 0.040 Uiso 1 1 calc R
C22 C 0.4986(3) 1.1487(3) 0.0690(3) 0.0374(7) Uani 1 1 d .
H22 H 0.4206 1.1587 0.0517 0.045 Uiso 1 1 calc R
C23 C 0.6150(3) 1.1055(3) -0.0055(3) 0.0358(7) Uani 1 1 d .
H23 H 0.6158 1.0873 -0.0734 0.043 Uiso 1 1 calc R
C24 C 0.7294(3) 1.0890(3) 0.0188(3) 0.0294(6) Uani 1 1 d .
H24 H 0.8089 1.0599 -0.0321 0.035 Uiso 1 1 calc R
C25 C 0.7266(3) 1.1155(2) 0.1189(2) 0.0248(6) Uani 1 1 d .
C26 C 0.8420(3) 1.0949(2) 0.1638(2) 0.0221(5) Uani 1 1 d .
H26 H 0.9260 1.0632 0.1111 0.027 Uiso 1 1 calc R
C27 C 0.8324(3) 1.2144(2) 0.1903(2) 0.0238(6) Uani 1 1 d .
C28 C 0.7137(3) 1.2602(3) 0.2626(2) 0.0249(6) Uani 1 1 d .
C29 C 0.6894(3) 1.3683(3) 0.2934(3) 0.0311(6) Uani 1 1 d .
H29 H 0.6095 1.3991 0.3430 0.037 Uiso 1 1 calc R
C30 C 0.7841(3) 1.4310(3) 0.2503(3) 0.0314(6) Uani 1 1 d .
H30 H 0.7660 1.5072 0.2687 0.038 Uiso 1 1 calc R
C31 C 0.9044(3) 1.3876(3) 0.1817(2) 0.0283(6) Uani 1 1 d .
C32 C 0.9269(3) 1.2774(2) 0.1515(2) 0.0236(6) Uani 1 1 d .
C33 C 1.1340(3) 1.1507(4) 0.1435(3) 0.0411(8) Uani 1 1 d .
H33C H 1.1407 1.1910 0.1971 0.062 Uiso 1 1 calc R
H33B H 1.2184 1.1285 0.0905 0.062 Uiso 1 1 calc R
H33A H 1.1043 1.0774 0.1862 0.062 Uiso 1 1 calc R

loop_
_atom_site_aniso_label
_atom_site_aniso_U_11
_atom_site_aniso_U_22
_atom_site_aniso_U_33
_atom_site_aniso_U_23
_atom_site_aniso_U_13
_atom_site_aniso_U_12
O1 0.0580(16) 0.0539(15) 0.0328(12) 0.0013(11) -0.0207(12) -0.0304(13)
O2 0.0362(12) 0.0420(13) 0.0327(12) -0.0041(10) -0.0092(10) -0.0176(10)
O3 0.0396(12) 0.0304(11) 0.0212(10) 0.0003(8) -0.0067(9) -0.0148(9)
O4 0.0273(10) 0.0288(10) 0.0231(10) -0.0076(8) -0.0063(8) -0.0066(8)
O5 0.0298(11) 0.0378(12) 0.0247(10) -0.0097(9) -0.0023(8) -0.0129(9)
C1 0.056(2) 0.068(3) 0.049(2) -0.034(2) -0.0193(18) -0.013(2)
C2 0.055(2) 0.050(2) 0.049(2) -0.0043(17) -0.0137(18) -0.0310(18)
C3 0.0430(18) 0.049(2) 0.0304(16) -0.0081(14) -0.0111(14) -0.0073(15)
C4 0.0400(17) 0.0339(15) 0.0220(14) -0.0025(12) -0.0078(12) -0.0134(13)
C5 0.0388(16) 0.0295(14) 0.0289(15) -0.0023(12) -0.0083(13) -0.0147(13)
C6 0.0378(15) 0.0187(12) 0.0205(13) 0.0023(10) -0.0067(11) -0.0113(11)
C7 0.0355(15) 0.0213(12) 0.0230(13) -0.0012(10) -0.0097(11) -0.0102(11)
C8 0.0439(17) 0.0236(13) 0.0236(13) -0.0019(10) -0.0121(12) -0.0146(12)
C9 0.0345(15) 0.0229(13) 0.0251(14) -0.0024(10) -0.0102(11) -0.0107(11)
C10 0.0374(15) 0.0227(13) 0.0234(13) -0.0015(10) -0.0109(12) -0.0111(11)
C11 0.0361(15) 0.0308(14) 0.0189(13) -0.0020(11) -0.0082(11) -0.0086(12)
C12 0.0328(14) 0.0254(13) 0.0183(12) -0.0058(10) -0.0041(11) -0.0129(11)
C13 0.0355(15) 0.0351(15) 0.0171(12) -0.0043(11) -0.0001(11) -0.0164(12)
C14 0.0291(14) 0.0317(14) 0.0256(14) -0.0091(11) -0.0017(11) -0.0105(12)
C15 0.0235(13) 0.0310(14) 0.0246(13) -0.0088(11) -0.0063(10) -0.0116(11)
C16 0.0254(13) 0.0218(12) 0.0206(12) -0.0043(10) -0.0057(10) -0.0086(10)
C17 0.0204(12) 0.0252(12) 0.0237(13) -0.0071(10) -0.0066(10) -0.0074(10)
C18 0.0414(17) 0.0384(16) 0.0270(15) -0.0177(13) -0.0026(13) -0.0108(14)
C19 0.0257(14) 0.0382(16) 0.0275(14) -0.0151(12) -0.0043(11) -0.0103(12)
C20 0.0276(14) 0.0247(13) 0.0256(13) -0.0032(10) -0.0102(11) -0.0090(11)
C21 0.0269(14) 0.0369(16) 0.0386(17) -0.0036(13) -0.0085(12) -0.0142(12)
C22 0.0381(17) 0.0373(17) 0.0454(19) -0.0047(14) -0.0215(15) -0.0138(14)
C23 0.0491(19) 0.0320(15) 0.0356(16) -0.0053(13) -0.0221(15) -0.0129(14)
C24 0.0400(16) 0.0281(14) 0.0259(14) -0.0043(11) -0.0103(12) -0.0158(12)
C25 0.0304(14) 0.0228(12) 0.0253(13) -0.0023(10) -0.0108(11) -0.0111(11)
C26 0.0261(13) 0.0210(12) 0.0201(12) -0.0056(10) -0.0052(10) -0.0068(10)
C27 0.0275(13) 0.0220(12) 0.0219(13) -0.0039(10) -0.0075(11) -0.0059(10)
C28 0.0268(13) 0.0248(13) 0.0226(13) -0.0058(10) -0.0059(11) -0.0057(11)
C29 0.0343(15) 0.0252(14) 0.0351(16) -0.0134(12) -0.0119(13) 0.0002(12)
C30 0.0436(17) 0.0262(14) 0.0281(14) -0.0093(11) -0.0134(13) -0.0061(12)
C31 0.0443(17) 0.0236(13) 0.0226(13) -0.0001(10) -0.0165(12) -0.0123(12)
C32 0.0284(13) 0.0241(13) 0.0200(12) -0.0044(10) -0.0069(10) -0.0086(11)
C33 0.0286(15) 0.052(2) 0.050(2) -0.0235(17) -0.0099(14) -0.0084(14)

loop_
_atom_type_symbol
_atom_type_description
_atom_type_scat_dispersion_real
_atom_type_scat_dispersion_imag
_atom_type_scat_source
C C 0.0033 0.0016 'International Tables Vol C Tables 4.2.6.8 and 6.1.1.4'
H H 0.0000 0.0000 'International Tables Vol C Tables 4.2.6.8 and 6.1.1.4'
O O 0.0106 0.0060 'International Tables Vol C Tables 4.2.6.8 and 6.1.1.4'

loop_
_geom_angle_atom_site_label_1
_geom_angle_atom_site_label_2
_geom_angle_atom_site_label_3
_geom_angle
_geom_angle_site_symmetry_1
_geom_angle_site_symmetry_3
C4 O1 C1 116.5(3) . .
C5 O2 C2 115.0(3) . .
C6 O3 C3 113.8(2) . .
C17 O4 C18 113.0(2) . .
C32 O5 C33 112.6(2) . .
O1 C1 H1C 109.5 . .
O1 C1 H1A 109.5 . .
H1C C1 H1A 109.5 . .
O1 C1 H1B 109.5 . .
H1C C1 H1B 109.5 . .
H1A C1 H1B 109.5 . .
O2 C2 H2C 109.5 . .
O2 C2 H2B 109.5 . .
H2C C2 H2B 109.5 . .
O2 C2 H2A 109.5 . .
H2C C2 H2A 109.5 . .
H2B C2 H2A 109.5 . .
O3 C3 H3A 109.5 . .
O3 C3 H3C 109.5 . .
H3A C3 H3C 109.5 . .
O3 C3 H3B 109.5 . .
H3A C3 H3B 109.5 . .
H3C C3 H3B 109.5 . .
O1 C4 C10 118.7(3) . .
O1 C4 C5 120.9(3) . .
C10 C4 C5 120.3(3) . .
O2 C5 C6 122.0(3) . .
O2 C5 C4 118.4(3) . .
C6 C5 C4 119.4(3) . .
O3 C6 C7 118.5(3) . .
O3 C6 C5 120.0(3) . .
C7 C6 C5 121.4(3) . .
C6 C7 C9 117.7(3) . .
C6 C7 C8 118.9(2) . .
C9 C7 C8 123.4(3) . .
C31 C8 C7 116.1(2) 2_776 .
C31 C8 H8B 108.3 2_776 .
C7 C8 H8B 108.3 . .
C31 C8 H8A 108.3 2_776 .
C7 C8 H8A 108.3 . .
H8B C8 H8A 107.4 . .
C10 C9 C7 122.5(3) . .
C10 C9 H9 118.7 . .
C7 C9 H9 118.7 . .
C9 C10 C4 118.8(3) . .
C9 C10 C11 120.4(3) . .
C4 C10 C11 120.8(3) . .
C10 C11 C12 114.2(2) . .
C10 C11 H11A 108.7 . .
C12 C11 H11A 108.7 . .
C10 C11 H11B 108.7 . .
C12 C11 H11B 108.7 . .
H11A C11 H11B 107.6 . .
C13 C12 C17 117.3(3) . .
C13 C12 C11 122.9(3) . .
C17 C12 C11 119.8(3) . .
C14 C13 C12 122.4(3) . .
C14 C13 H13 118.8 . .
C12 C13 H13 118.8 . .
C15 C14 C13 119.5(3) . .
C15 C14 H14 120.3 . .
C13 C14 H14 120.3 . .
C14 C15 C16 119.8(3) . .
C14 C15 C19 127.2(3) . .
C16 C15 C19 113.0(2) . .
C17 C16 C15 120.1(2) . .
C17 C16 C26 126.2(2) . .
C15 C16 C26 113.7(2) . .
O4 C17 C16 120.1(2) . .
O4 C17 C12 119.3(2) . .
C16 C17 C12 120.6(3) . .
O4 C18 H18C 109.5 . .
O4 C18 H18B 109.5 . .
H18C C18 H18B 109.5 . .
O4 C18 H18A 109.5 . .
H18C C18 H18A 109.5 . .
H18B C18 H18A 109.5 . .
C28 C19 C15 105.7(2) . .
C28 C19 C20 106.2(2) . .
C15 C19 C20 105.0(2) . .
C28 C19 H19 113.1 . .
C15 C19 H19 113.1 . .
C20 C19 H19 113.1 . .
C21 C20 C25 120.3(3) . .
C21 C20 C19 126.4(3) . .
C25 C20 C19 113.2(2) . .
C20 C21 C22 118.9(3) . .
C20 C21 H21 120.6 . .
C22 C21 H21 120.6 . .
C23 C22 C21 120.9(3) . .
C23 C22 H22 119.5 . .
C21 C22 H22 119.5 . .
C24 C23 C22 120.4(3) . .
C24 C23 H23 119.8 . .
C22 C23 H23 119.8 . .
C23 C24 C25 119.1(3) . .
C23 C24 H24 120.4 . .
C25 C24 H24 120.4 . .
C24 C25 C20 120.4(3) . .
C24 C25 C26 126.5(3) . .
C20 C25 C26 113.0(2) . .
C16 C26 C25 103.9(2) . .
C16 C26 C27 105.1(2) . .
C25 C26 C27 106.8(2) . .
C16 C26 H26 113.4 . .
C25 C26 H26 113.4 . .
C27 C26 H26 113.4 . .
C32 C27 C28 119.6(3) . .
C32 C27 C26 126.9(3) . .
C28 C27 C26 113.5(2) . .
C29 C28 C27 120.5(3) . .
C29 C28 C19 126.5(3) . .
C27 C28 C19 112.9(2) . .
C28 C29 C30 118.4(3) . .
C28 C29 H29 120.8 . .
C30 C29 H29 120.8 . .
C29 C30 C31 123.1(3) . .
C29 C30 H30 118.4 . .
C31 C30 H30 118.4 . .
C30 C31 C32 117.3(3) . .
C30 C31 C8 121.1(3) . 2_776
C32 C31 C8 121.6(3) . 2_776
C27 C32 O5 119.5(2) . .
C27 C32 C31 120.9(3) . .
O5 C32 C31 119.7(3) . .
O5 C33 H33C 109.5 . .
O5 C33 H33B 109.5 . .
H33C C33 H33B 109.5 . .
O5 C33 H33A 109.5 . .
H33C C33 H33A 109.5 . .
H33B C33 H33A 109.5 . .

loop_
_geom_bond_atom_site_label_1
_geom_bond_atom_site_label_2
_geom_bond_distance
_geom_bond_site_symmetry_2
O1 C4 1.371(4) .
O1 C1 1.421(5) .
O2 C5 1.378(4) .
O2 C2 1.440(5) .
O3 C6 1.386(3) .
O3 C3 1.437(4) .
O4 C17 1.387(3) .
O4 C18 1.437(4) .
O5 C32 1.395(3) .
O5 C33 1.421(4) .
C1 H1C 0.9800 .
C1 H1A 0.9800 .
C1 H1B 0.9800 .
C2 H2C 0.9800 .
C2 H2B 0.9800 .
C2 H2A 0.9800 .
C3 H3A 0.9800 .
C3 H3C 0.9800 .
C3 H3B 0.9800 .
C4 C10 1.394(4) .
C4 C5 1.401(4) .
C5 C6 1.395(4) .
C6 C7 1.388(4) .
C7 C9 1.399(4) .
C7 C8 1.518(4) .
C8 C31 1.501(4) 2_776
C8 H8B 0.9900 .
C8 H8A 0.9900 .
C9 C10 1.382(4) .
C9 H9 0.9500 .
C10 C11 1.513(4) .
C11 C12 1.522(4) .
C11 H11A 0.9900 .
C11 H11B 0.9900 .
C12 C13 1.394(4) .
C12 C17 1.402(4) .
C13 C14 1.388(4) .
C13 H13 0.9500 .
C14 C15 1.377(4) .
C14 H14 0.9500 .
C15 C16 1.398(4) .
C15 C19 1.522(4) .
C16 C17 1.398(4) .
C16 C26 1.524(4) .
C18 H18C 0.9800 .
C18 H18B 0.9800 .
C18 H18A 0.9800 .
C19 C28 1.520(4) .
C19 C20 1.525(4) .
C19 H19 1.0000 .
C20 C21 1.378(4) .
C20 C25 1.408(4) .
C21 C22 1.394(5) .
C21 H21 0.9500 .
C22 C23 1.392(5) .
C22 H22 0.9500 .
C23 C24 1.381(5) .
C23 H23 0.9500 .
C24 C25 1.390(4) .
C24 H24 0.9500 .
C25 C26 1.527(4) .
C26 C27 1.528(4) .
C26 H26 1.0000 .
C27 C32 1.387(4) .
C27 C28 1.404(4) .
C28 C29 1.380(4) .
C29 C30 1.385(5) .
C29 H29 0.9500 .
C30 C31 1.388(5) .
C30 H30 0.9500 .
C31 C32 1.404(4) .
C31 C8 1.501(4) 2_776
C33 H33C 0.9800 .
C33 H33B 0.9800 .
C33 H33A 0.9800 .

loop_
_geom_torsion_atom_site_label_1
_geom_torsion_atom_site_label_2
_geom_torsion_atom_site_label_3
_geom_torsion_atom_site_label_4
_geom_torsion
_geom_torsion_site_symmetry_1
_geom_torsion_site_symmetry_4
C1 O1 C4 C10 123.2(3) . .
C1 O1 C4 C5 -60.5(4) . .
C2 O2 C5 C6 -62.8(4) . .
C2 O2 C5 C4 123.1(3) . .
O1 C4 C5 O2 -1.2(5) . .
C10 C4 C5 O2 175.0(3) . .
O1 C4 C5 C6 -175.5(3) . .
C10 C4 C5 C6 0.8(5) . .
C3 O3 C6 C7 104.3(3) . .
C3 O3 C6 C5 -78.3(4) . .
O2 C5 C6 O3 8.6(5) . .
C4 C5 C6 O3 -177.4(3) . .
O2 C5 C6 C7 -174.1(3) . .
C4 C5 C6 C7 -0.1(5) . .
O3 C6 C7 C9 177.4(3) . .
C5 C6 C7 C9 0.0(4) . .
O3 C6 C7 C8 -2.7(4) . .
C5 C6 C7 C8 180.0(3) . .
C6 C7 C8 C31 -169.7(3) . 2_776
C9 C7 C8 C31 10.2(4) . 2_776
C6 C7 C9 C10 -0.7(4) . .
C8 C7 C9 C10 179.4(3) . .
C7 C9 C10 C4 1.4(5) . .
C7 C9 C10 C11 -179.5(3) . .
O1 C4 C10 C9 174.9(3) . .
C5 C4 C10 C9 -1.4(5) . .
O1 C4 C10 C11 -4.2(5) . .
C5 C4 C10 C11 179.5(3) . .
C9 C10 C11 C12 -104.8(3) . .
C4 C10 C11 C12 74.3(4) . .
C10 C11 C12 C13 -5.3(4) . .
C10 C11 C12 C17 173.9(2) . .
C17 C12 C13 C14 3.6(4) . .
C11 C12 C13 C14 -177.2(3) . .
C12 C13 C14 C15 -0.5(5) . .
C13 C14 C15 C16 -3.6(4) . .
C13 C14 C15 C19 176.2(3) . .
C14 C15 C16 C17 4.5(4) . .
C19 C15 C16 C17 -175.3(2) . .
C14 C15 C16 C26 -177.7(2) . .
C19 C15 C16 C26 2.4(3) . .
C18 O4 C17 C16 -86.3(3) . .
C18 O4 C17 C12 94.8(3) . .
C15 C16 C17 O4 179.8(2) . .
C26 C16 C17 O4 2.4(4) . .
C15 C16 C17 C12 -1.4(4) . .
C26 C16 C17 C12 -178.8(2) . .
C13 C12 C17 O4 176.3(2) . .
C11 C12 C17 O4 -3.0(4) . .
C13 C12 C17 C16 -2.6(4) . .
C11 C12 C17 C16 178.2(3) . .
C14 C15 C19 C28 122.9(3) . .
C16 C15 C19 C28 -57.3(3) . .
C14 C15 C19 C20 -125.1(3) . .
C16 C15 C19 C20 54.7(3) . .
C28 C19 C20 C21 -127.8(3) . .
C15 C19 C20 C21 120.5(3) . .
C28 C19 C20 C25 55.4(3) . .
C15 C19 C20 C25 -56.3(3) . .
C25 C20 C21 C22 1.2(4) . .
C19 C20 C21 C22 -175.4(3) . .
C20 C21 C22 C23 -1.5(5) . .
C21 C22 C23 C24 0.7(5) . .
C22 C23 C24 C25 0.3(5) . .
C23 C24 C25 C20 -0.6(4) . .
C23 C24 C25 C26 175.5(3) . .
C21 C20 C25 C24 -0.2(4) . .
C19 C20 C25 C24 176.8(3) . .
C21 C20 C25 C26 -176.8(3) . .
C19 C20 C25 C26 0.2(3) . .
C17 C16 C26 C25 119.4(3) . .
C15 C16 C26 C25 -58.2(3) . .
C17 C16 C26 C27 -128.5(3) . .
C15 C16 C26 C27 53.9(3) . .
C24 C25 C26 C16 -120.1(3) . .
C20 C25 C26 C16 56.3(3) . .
C24 C25 C26 C27 129.1(3) . .
C20 C25 C26 C27 -54.5(3) . .
C16 C26 C27 C32 122.7(3) . .
C25 C26 C27 C32 -127.3(3) . .
C16 C26 C27 C28 -56.8(3) . .
C25 C26 C27 C28 53.2(3) . .
C32 C27 C28 C29 1.2(4) . .
C26 C27 C28 C29 -179.2(3) . .
C32 C27 C28 C19 -177.0(2) . .
C26 C27 C28 C19 2.5(3) . .
C15 C19 C28 C29 -123.8(3) . .
C20 C19 C28 C29 124.9(3) . .
C15 C19 C28 C27 54.3(3) . .
C20 C19 C28 C27 -56.9(3) . .
C27 C28 C29 C30 0.8(4) . .
C19 C28 C29 C30 178.8(3) . .
C28 C29 C30 C31 -2.9(5) . .
C29 C30 C31 C32 2.8(4) . .
C29 C30 C31 C8 -176.9(3) . 2_776
C28 C27 C32 O5 179.3(2) . .
C26 C27 C32 O5 -0.3(4) . .
C28 C27 C32 C31 -1.2(4) . .
C26 C27 C32 C31 179.2(3) . .
C33 O5 C32 C27 -88.8(3) . .
C33 O5 C32 C31 91.7(3) . .
C30 C31 C32 C27 -0.7(4) . .
C8 C31 C32 C27 179.0(3) 2_776 .
C30 C31 C32 O5 178.8(2) . .
C8 C31 C32 O5 -1.5(4) 2_776 .

loop_
_platon_squeeze_void_nr
_platon_squeeze_void_average_x
_platon_squeeze_void_average_y
_platon_squeeze_void_average_z
_platon_squeeze_void_volume
_platon_squeeze_void_count_electrons
_platon_squeeze_void_content
1 0.000 0.000 0.500 344 144 ' '
